data_1518634
loop_
_publ_author_name
'Hoang, Gia L.'
'Yang, Zhao-Di'
'Smith, Sean M.'
'Pal, Rhitankar'
'Miska, Judy L.'
'P\'erez, Damaris E'
'Pelter, Libbie S. W.'
'Zeng, Xiao Cheng'
'Takacs, James M.'

_publ_section_title
;
 Enantioselective Desymmetrization via Carbonyl-Directed Catalytic
 Asymmetric Hydroboration and Suzuki-Miyaura Cross-Coupling.
;
_journal_issue 4
_journal_name_full 'Organic letters'
_journal_page_first 940
_journal_page_last 943
_journal_paper_doi 10.1021/ol503764d
_journal_volume 17
_journal_year 2015
_chemical_formula_sum 'C20 H22 B F3 K N O'
_chemical_formula_weight 399.30
_chemical_name_systematic
; 
 ? 
;
_space_group_IT_number 19
_symmetry_cell_setting orthorhombic
_symmetry_space_group_name_Hall 'P 2ac 2ab'
_symmetry_space_group_name_H-M 'P 21 21 21'
_atom_sites_solution_hydrogens difmap
_atom_sites_solution_primary direct
_atom_sites_solution_secondary difmap
_audit_creation_method SHELXTL
_cell_angle_alpha 90.00
_cell_angle_beta 90.00
_cell_angle_gamma 90.00
_cell_formula_units_Z 4
_cell_length_a 6.3906(3)
_cell_length_b 7.7434(3)
_cell_length_c 38.9797(17)
_cell_measurement_reflns_used 9906
_cell_measurement_temperature 100(2)
_cell_measurement_theta_max 69.90
_cell_measurement_theta_min 4.54
_cell_volume 1928.91(14)
_computing_cell_refinement 'Bruker SAINT'
_computing_data_collection 'Bruker APEX2'
_computing_data_reduction 'Bruker SAINT'
_computing_molecular_graphics 'Bruker SHELXTL'
_computing_publication_material 'Bruker SHELXTL'
_computing_structure_refinement 'Bruker SHELXTL'
_computing_structure_solution 'Bruker SHELXTL'
_diffrn_ambient_temperature 100(2)
_diffrn_measured_fraction_theta_full 0.982
_diffrn_measured_fraction_theta_max 0.962
_diffrn_measurement_device_type 'Bruker APEX-II CCD'
_diffrn_measurement_method '\f and \w scans'
_diffrn_radiation_monochromator 'Helios multilayer optics'
_diffrn_radiation_source 'Bruker MicroStar microfocus rotating anode'
_diffrn_radiation_type CuK\a
_diffrn_radiation_wavelength 1.54178
_diffrn_reflns_av_R_equivalents 0.0300
_diffrn_reflns_av_sigmaI/netI 0.0300
_diffrn_reflns_limit_h_max 7
_diffrn_reflns_limit_h_min -7
_diffrn_reflns_limit_k_max 8
_diffrn_reflns_limit_k_min -9
_diffrn_reflns_limit_l_max 37
_diffrn_reflns_limit_l_min -46
_diffrn_reflns_number 17786
_diffrn_reflns_theta_full 66.00
_diffrn_reflns_theta_max 69.89
_diffrn_reflns_theta_min 2.27
_diffrn_standards_decay_% 0.00
_diffrn_standards_number 0
_exptl_absorpt_coefficient_mu 2.742
_exptl_absorpt_correction_T_max 1.000
_exptl_absorpt_correction_T_min 0.843
_exptl_absorpt_correction_type multi-scan
_exptl_crystal_colour colourless
_exptl_crystal_density_diffrn 1.375
_exptl_crystal_density_method 'not measured'
_exptl_crystal_description 'Rectangular parallelepiped'
_exptl_crystal_F_000 832
_exptl_crystal_size_max 0.11
_exptl_crystal_size_mid 0.04
_exptl_crystal_size_min 0.03
_refine_diff_density_max 0.197
_refine_diff_density_min -0.214
_refine_diff_density_rms 0.037
_refine_ls_abs_structure_details 'Flack H D (1983), Acta Cryst. A39, 876-881'
_refine_ls_abs_structure_Flack 0.034(7)
_refine_ls_extinction_coef 0.00069(12)
_refine_ls_extinction_expression Fc^*^=kFc[1+0.001xFc^2^\l^3^/sin(2\q)]^-1/4^
_refine_ls_extinction_method SHELXL
_refine_ls_goodness_of_fit_ref 1.044
_refine_ls_hydrogen_treatment refall
_refine_ls_matrix_type full
_refine_ls_number_parameters 333
_refine_ls_number_reflns 3401
_refine_ls_number_restraints 0
_refine_ls_restrained_S_all 1.044
_refine_ls_R_factor_all 0.0252
_refine_ls_R_factor_gt 0.0240
_refine_ls_shift/su_max 0.001
_refine_ls_shift/su_mean 0.000
_refine_ls_structure_factor_coef Fsqd
_refine_ls_weighting_details 'calc w=1/[\s^2^(Fo^2^)+(0.0312P)^2^+0.2470P] where P=(Fo^2^+2Fc^2^)/3'
_refine_ls_weighting_scheme calc
_refine_ls_wR_factor_gt 0.0592
_refine_ls_wR_factor_ref 0.0596
_reflns_number_gt 3285
_reflns_number_total 3401
_reflns_threshold_expression >2sigma(I)
_cod_data_source_file ol503764d_si_002.cif
_cod_data_source_block q72d
_cod_depositor_comments
;
The following automatic conversions were performed:

'_symmetry_cell_setting' value 'Orthorhombic' changed to
'orthorhombic' according to
/usr/data/users/saulius/crontab/automatic-downloads/rss-feeds/ACS/lib/dictionaries/cif_core.dic
dictionary named 'cif_core.dic' version 2.4.2 from 2011-04-26.

Automatic conversion script
Id: cif_fix_values 3008 2015-01-20 13:52:24Z robertas 

 Adding full bibliography for 1518634--1518635.cif.
;
_cod_original_sg_symbol_H-M P2(1)2(1)2(1)
_cod_database_code 1518634

loop_
_symmetry_equiv_pos_as_xyz
'x, y, z'
'-x+1/2, -y, z+1/2'
'-x, y+1/2, -z+1/2'
'x+1/2, -y+1/2, -z'

loop_
_atom_site_label
_atom_site_type_symbol
_atom_site_fract_x
_atom_site_fract_y
_atom_site_fract_z
_atom_site_U_iso_or_equiv
_atom_site_adp_type
_atom_site_occupancy
_atom_site_symmetry_multiplicity
_atom_site_calc_flag
K K -0.18248(5) 0.39118(4) 0.263457(8) 0.01907(9) Uani 1 1 d
F1 F -0.20278(15) 0.03806(10) 0.26071(2) 0.0228(2) Uani 1 1 d
F2 F -0.49012(14) -0.12188(13) 0.27585(2) 0.0262(2) Uani 1 1 d
F3 F -0.19029(16) -0.25586(10) 0.25755(2) 0.0236(2) Uani 1 1 d
O O -0.10655(18) 0.33542(13) 0.32867(3) 0.0217(3) Uani 1 1 d
N1 N 0.1624(2) 0.31281(16) 0.36568(4) 0.0201(3) Uani 1 1 d
H1N H 0.217(3) 0.255(2) 0.3817(5) 0.025(5) Uiso 1 1 d
B B -0.2700(3) -0.1154(2) 0.27793(5) 0.0177(3) Uani 1 1 d
C1 C -0.0128(2) 0.25149(17) 0.35074(4) 0.0156(3) Uani 1 1 d
C2 C -0.0875(2) 0.07416(18) 0.36430(4) 0.0157(3) Uani 1 1 d
C3 C -0.2734(2) 0.00618(19) 0.34216(4) 0.0170(3) Uani 1 1 d
H3A H -0.339(3) 0.102(2) 0.3310(5) 0.022(4) Uiso 1 1 d
H3B H -0.378(3) -0.043(2) 0.3579(5) 0.022(5) Uiso 1 1 d
C4 C -0.1826(2) -0.12693(17) 0.31628(4) 0.0171(3) Uani 1 1 d
H4 H -0.210(3) -0.243(2) 0.3251(5) 0.018(4) Uiso 1 1 d
C5 C 0.0549(2) -0.10346(19) 0.31968(4) 0.0170(3) Uani 1 1 d
H5A H 0.135(3) -0.203(2) 0.3127(4) 0.016(4) Uiso 1 1 d
H5B H 0.107(3) -0.007(2) 0.3049(5) 0.019(4) Uiso 1 1 d
C6 C 0.0858(3) -0.06142(18) 0.35755(4) 0.0177(3) Uani 1 1 d
H6A H 0.236(3) -0.018(2) 0.3648(4) 0.017(4) Uiso 1 1 d
H6B H 0.050(3) -0.166(2) 0.3715(4) 0.017(4) Uiso 1 1 d
C7 C -0.1413(2) 0.10134(18) 0.40195(4) 0.0171(3) Uani 1 1 d
C8 C -0.0145(3) 0.04157(19) 0.42857(4) 0.0206(3) Uani 1 1 d
H8 H 0.106(3) -0.022(2) 0.4233(4) 0.019(4) Uiso 1 1 d
C9 C -0.0660(3) 0.0744(2) 0.46270(4) 0.0266(4) Uani 1 1 d
H9 H 0.018(3) 0.028(2) 0.4796(5) 0.031(5) Uiso 1 1 d
C10 C -0.2435(3) 0.1680(2) 0.47082(5) 0.0295(4) Uani 1 1 d
H10 H -0.283(4) 0.197(3) 0.4955(6) 0.047(6) Uiso 1 1 d
C11 C -0.3706(3) 0.2301(2) 0.44464(5) 0.0282(4) Uani 1 1 d
H11 H -0.494(3) 0.300(3) 0.4504(5) 0.037(5) Uiso 1 1 d
C12 C -0.3197(3) 0.19629(19) 0.41066(4) 0.0224(3) Uani 1 1 d
H12 H -0.407(3) 0.239(2) 0.3921(5) 0.030(5) Uiso 1 1 d
C13 C 0.2370(3) 0.4894(2) 0.36016(4) 0.0197(3) Uani 1 1 d
H13 H 0.120(3) 0.551(2) 0.3523(5) 0.022(5) Uiso 1 1 d
C14 C 0.3027(3) 0.56300(18) 0.39464(4) 0.0238(4) Uani 1 1 d
C15 C 0.1627(3) 0.5503(2) 0.42216(5) 0.0314(4) Uani 1 1 d
H15 H 0.030(3) 0.493(3) 0.4193(5) 0.036(6) Uiso 1 1 d
C16 C 0.2115(4) 0.6200(3) 0.45393(5) 0.0466(6) Uani 1 1 d
H16 H 0.103(4) 0.604(3) 0.4736(7) 0.056(7) Uiso 1 1 d
C17 C 0.4001(5) 0.7048(3) 0.45848(6) 0.0587(8) Uani 1 1 d
H17 H 0.429(4) 0.759(3) 0.4796(7) 0.065(8) Uiso 1 1 d
C18 C 0.5385(4) 0.7184(3) 0.43187(7) 0.0536(7) Uani 1 1 d
H18 H 0.670(5) 0.777(3) 0.4349(8) 0.074(9) Uiso 1 1 d
C19 C 0.4928(3) 0.6460(2) 0.39982(5) 0.0366(5) Uani 1 1 d
H19 H 0.592(4) 0.656(3) 0.3807(6) 0.056(7) Uiso 1 1 d
C20 C 0.3996(3) 0.4961(2) 0.33173(5) 0.0284(4) Uani 1 1 d
H20B H 0.532(3) 0.430(2) 0.3376(5) 0.029(5) Uiso 1 1 d
H20A H 0.437(3) 0.622(3) 0.3265(5) 0.039(6) Uiso 1 1 d
H20C H 0.340(3) 0.441(3) 0.3091(6) 0.039(6) Uiso 1 1 d

loop_
_atom_site_aniso_label
_atom_site_aniso_U_11
_atom_site_aniso_U_22
_atom_site_aniso_U_33
_atom_site_aniso_U_23
_atom_site_aniso_U_13
_atom_site_aniso_U_12
K 0.01961(18) 0.01947(15) 0.01813(16) 0.00173(12) -0.00235(14) -0.00021(13)
F1 0.0279(5) 0.0181(4) 0.0225(5) 0.0033(3) -0.0023(5) -0.0021(4)
F2 0.0153(5) 0.0339(5) 0.0294(5) -0.0016(4) -0.0050(4) -0.0005(4)
F3 0.0271(5) 0.0189(4) 0.0249(5) -0.0053(3) 0.0001(4) 0.0008(4)
O 0.0237(6) 0.0201(5) 0.0213(6) 0.0048(4) -0.0056(5) 0.0001(4)
N1 0.0203(8) 0.0153(6) 0.0247(7) 0.0054(5) -0.0054(6) 0.0000(6)
B 0.0150(9) 0.0152(7) 0.0229(9) -0.0005(6) 0.0001(7) -0.0012(7)
C1 0.0157(8) 0.0147(7) 0.0166(8) -0.0015(5) 0.0016(6) 0.0034(6)
C2 0.0154(8) 0.0143(7) 0.0174(8) 0.0013(5) -0.0013(6) 0.0007(6)
C3 0.0148(8) 0.0166(7) 0.0196(8) -0.0005(6) -0.0015(6) 0.0006(6)
C4 0.0167(8) 0.0140(7) 0.0208(8) -0.0004(5) 0.0002(6) -0.0005(6)
C5 0.0161(8) 0.0153(7) 0.0196(8) 0.0001(6) -0.0005(6) 0.0015(6)
C6 0.0167(8) 0.0154(7) 0.0209(8) -0.0007(5) -0.0012(6) 0.0016(6)
C7 0.0207(8) 0.0125(6) 0.0180(8) 0.0022(5) 0.0009(6) -0.0022(6)
C8 0.0216(9) 0.0185(7) 0.0218(9) 0.0016(6) -0.0030(7) 0.0006(6)
C9 0.0369(11) 0.0241(9) 0.0188(9) 0.0025(6) -0.0054(7) -0.0001(7)
C10 0.0423(11) 0.0275(8) 0.0187(9) -0.0024(6) 0.0039(8) -0.0005(7)
C11 0.0321(11) 0.0273(8) 0.0253(9) -0.0007(6) 0.0069(8) 0.0064(7)
C12 0.0248(9) 0.0221(7) 0.0204(8) 0.0015(6) 0.0011(7) 0.0041(7)
C13 0.0175(9) 0.0149(7) 0.0266(9) 0.0040(6) -0.0017(7) 0.0015(6)
C14 0.0284(10) 0.0131(7) 0.0298(9) 0.0040(5) -0.0077(8) -0.0005(6)
C15 0.0407(12) 0.0241(8) 0.0295(10) 0.0004(6) -0.0034(9) 0.0074(8)
C16 0.0773(17) 0.0320(10) 0.0304(11) -0.0038(8) -0.0082(11) 0.0198(11)
C17 0.112(2) 0.0238(10) 0.0405(14) -0.0030(8) -0.0395(15) 0.0040(12)
C18 0.0744(18) 0.0261(10) 0.0603(16) 0.0094(9) -0.0426(14) -0.0188(11)
C19 0.0413(12) 0.0228(8) 0.0456(12) 0.0115(7) -0.0195(10) -0.0101(8)
C20 0.0234(10) 0.0270(9) 0.0348(11) 0.0093(7) 0.0038(8) 0.0014(7)

loop_
_atom_type_symbol
_atom_type_description
_atom_type_scat_dispersion_real
_atom_type_scat_dispersion_imag
_atom_type_scat_source
C C 0.0181 0.0091 'International Tables Vol C Tables 4.2.6.8 and 6.1.1.4'
H H 0.0000 0.0000 'International Tables Vol C Tables 4.2.6.8 and 6.1.1.4'
B B 0.0090 0.0039 'International Tables Vol C Tables 4.2.6.8 and 6.1.1.4'
N N 0.0311 0.0180 'International Tables Vol C Tables 4.2.6.8 and 6.1.1.4'
O O 0.0492 0.0322 'International Tables Vol C Tables 4.2.6.8 and 6.1.1.4'
F F 0.0727 0.0534 'International Tables Vol C Tables 4.2.6.8 and 6.1.1.4'
K K 0.3868 1.0657 'International Tables Vol C Tables 4.2.6.8 and 6.1.1.4'

loop_
_geom_angle_atom_site_label_1
_geom_angle_atom_site_label_2
_geom_angle_atom_site_label_3
_geom_angle
_geom_angle_site_symmetry_1
_geom_angle_site_symmetry_3
F2 K O 135.62(4) 3_455 .
F2 K F1 84.25(3) 3_455 .
O K F1 83.24(3) . .
F2 K F3 88.55(3) 3_455 1_565
O K F3 104.40(3) . 1_565
F1 K F3 172.01(3) . 1_565
F2 K F3 120.25(3) 3_455 3
O K F3 93.43(3) . 3
F1 K F3 67.55(3) . 3
F3 K F3 113.65(2) 1_565 3
F2 K F1 120.86(3) 3_455 3
O K F1 102.97(3) . 3
F1 K F1 115.04(2) . 3
F3 K F1 66.01(3) 1_565 3
F3 K F1 47.70(2) 3 3
F2 K B 114.57(4) 3_455 3
O K B 107.93(4) . 3
F1 K B 90.40(4) . 3
F3 K B 89.45(4) 1_565 3
F3 K B 25.43(3) 3 3
F1 K B 25.51(3) 3 3
F2 K C5 67.95(3) 3_455 3
O K C5 153.70(4) . 3
F1 K C5 89.20(3) . 3
F3 K C5 84.87(3) 1_565 3
F3 K C5 60.51(3) 3 3
F1 K C5 57.84(3) 3 3
B K C5 46.75(4) 3 3
F2 K K 107.71(2) 3_455 3
O K K 105.27(3) . 3
F1 K K 147.97(2) . 3
F3 K K 32.74(2) 1_565 3
F3 K K 81.00(2) 3 3
F1 K K 33.301(17) 3 3
B K K 57.58(3) 3 3
C5 K K 69.38(3) 3 3
F2 K K 103.84(2) 3_455 3_545
O K K 89.36(3) . 3_545
F1 K K 35.13(2) . 3_545
F3 K K 145.23(2) 1_565 3_545
F3 K K 32.456(19) 3 3_545
F1 K K 79.940(19) 3 3_545
B K K 55.81(3) 3 3_545
C5 K K 70.64(3) 3 3_545
K K K 113.107(14) 3 3_545
B F1 K 145.59(9) . .
B F1 K 94.72(8) . 3_545
K F1 K 111.57(3) . 3_545
B F2 K 146.80(10) . 3_445
B F3 K 135.45(9) . 1_545
B F3 K 99.05(8) . 3_545
K F3 K 114.81(3) 1_545 3_545
C1 O K 148.46(10) . .
C1 N1 C13 122.41(13) . .
C1 N1 H1N 118.3(13) . .
C13 N1 H1N 118.1(13) . .
F2 B F1 107.59(13) . .
F2 B F3 107.14(13) . .
F1 B F3 105.21(12) . .
F2 B C4 113.61(13) . .
F1 B C4 112.32(13) . .
F3 B C4 110.49(13) . .
F2 B K 147.55(11) . 3_545
F1 B K 59.77(7) . 3_545
F3 B K 55.52(7) . 3_545
C4 B K 98.69(9) . 3_545
O C1 N1 121.27(14) . .
O C1 C2 123.78(14) . .
N1 C1 C2 114.92(13) . .
C7 C2 C1 106.06(11) . .
C7 C2 C6 114.79(12) . .
C1 C2 C6 108.84(12) . .
C7 C2 C3 114.07(13) . .
C1 C2 C3 110.22(12) . .
C6 C2 C3 102.82(12) . .
C4 C3 C2 107.35(12) . .
C4 C3 H3A 112.5(11) . .
C2 C3 H3A 108.9(11) . .
C4 C3 H3B 113.7(11) . .
C2 C3 H3B 107.6(11) . .
H3A C3 H3B 106.7(15) . .
C5 C4 C3 103.57(12) . .
C5 C4 B 114.85(13) . .
C3 C4 B 116.06(12) . .
C5 C4 H4 105.0(11) . .
C3 C4 H4 108.4(11) . .
B C4 H4 108.3(11) . .
C6 C5 C4 103.72(13) . .
C6 C5 K 155.51(10) . 3_545
C4 C5 K 98.97(9) . 3_545
C6 C5 H5A 111.9(10) . .
C4 C5 H5A 113.9(11) . .
K C5 H5A 65.7(10) 3_545 .
C6 C5 H5B 111.0(10) . .
C4 C5 H5B 111.5(11) . .
K C5 H5B 50.7(10) 3_545 .
H5A C5 H5B 105.0(14) . .
C5 C6 C2 102.51(12) . .
C5 C6 H6A 116.4(10) . .
C2 C6 H6A 113.1(10) . .
C5 C6 H6B 108.8(10) . .
C2 C6 H6B 107.2(10) . .
H6A C6 H6B 108.4(14) . .
C8 C7 C12 117.87(14) . .
C8 C7 C2 122.66(14) . .
C12 C7 C2 119.41(13) . .
C9 C8 C7 120.79(16) . .
C9 C8 H8 119.8(11) . .
C7 C8 H8 119.4(11) . .
C10 C9 C8 120.49(16) . .
C10 C9 H9 121.2(13) . .
C8 C9 H9 118.3(13) . .
C9 C10 C11 119.52(16) . .
C9 C10 H10 122.5(13) . .
C11 C10 H10 118.0(13) . .
C12 C11 C10 119.90(17) . .
C12 C11 H11 120.6(12) . .
C10 C11 H11 119.5(12) . .
C11 C12 C7 121.42(16) . .
C11 C12 H12 120.5(12) . .
C7 C12 H12 118.0(12) . .
N1 C13 C14 108.07(13) . .
N1 C13 C20 111.22(13) . .
C14 C13 C20 116.31(15) . .
N1 C13 H13 105.1(12) . .
C14 C13 H13 108.6(11) . .
C20 C13 H13 106.9(11) . .
C19 C14 C15 118.67(17) . .
C19 C14 C13 122.95(17) . .
C15 C14 C13 118.36(16) . .
C16 C15 C14 120.9(2) . .
C16 C15 H15 118.7(12) . .
C14 C15 H15 120.4(12) . .
C17 C16 C15 119.7(2) . .
C17 C16 H16 122.8(14) . .
C15 C16 H16 117.5(14) . .
C18 C17 C16 120.2(2) . .
C18 C17 H17 119.9(17) . .
C16 C17 H17 119.8(17) . .
C17 C18 C19 120.7(2) . .
C17 C18 H18 120.5(18) . .
C19 C18 H18 118.8(18) . .
C14 C19 C18 119.9(2) . .
C14 C19 H19 119.2(15) . .
C18 C19 H19 120.9(15) . .
C13 C20 H20B 112.9(11) . .
C13 C20 H20A 109.8(12) . .
H20B C20 H20A 109.3(15) . .
C13 C20 H20C 110.5(12) . .
H20B C20 H20C 106.4(16) . .
H20A C20 H20C 107.7(16) . .

loop_
_geom_bond_atom_site_label_1
_geom_bond_atom_site_label_2
_geom_bond_distance
_geom_bond_site_symmetry_2
K F2 2.5954(9) 3_455
K O 2.6236(11) .
K F1 2.7395(8) .
K F3 2.7432(9) 1_565
K F3 2.7644(10) 3
K F1 2.8710(10) 3
K B 3.3117(18) 3
K C5 3.3420(16) 3
K K 4.6401(4) 3
K K 4.6401(4) 3_545
F1 B 1.4309(19) .
F1 K 2.8710(10) 3_545
F2 B 1.410(2) .
F2 K 2.5954(9) 3_445
F3 B 1.4398(19) .
F3 K 2.7432(9) 1_545
F3 K 2.7644(10) 3_545
O C1 1.2337(18) .
N1 C1 1.348(2) .
N1 C13 1.464(2) .
N1 H1N 0.85(2) .
B C4 1.599(2) .
B K 3.3117(18) 3_545
C1 C2 1.5469(19) .
C2 C7 1.522(2) .
C2 C6 1.549(2) .
C2 C3 1.560(2) .
C3 C4 1.555(2) .
C3 H3A 0.958(18) .
C3 H3B 0.98(2) .
C4 C5 1.534(2) .
C4 H4 0.979(17) .
C5 C6 1.524(2) .
C5 K 3.3420(16) 3_545
C5 H5A 0.966(18) .
C5 H5B 0.999(19) .
C6 H6A 1.057(19) .
C6 H6B 1.001(17) .
C7 C8 1.396(2) .
C7 C12 1.398(2) .
C8 C9 1.394(2) .
C8 H8 0.94(2) .
C9 C10 1.383(3) .
C9 H9 0.92(2) .
C10 C11 1.390(3) .
C10 H10 1.02(2) .
C11 C12 1.389(2) .
C11 H11 0.98(2) .
C12 H12 0.97(2) .
C13 C14 1.519(2) .
C13 C20 1.520(2) .
C13 H13 0.94(2) .
C14 C19 1.389(3) .
C14 C15 1.400(3) .
C15 C16 1.386(3) .
C15 H15 0.97(2) .
C16 C17 1.384(4) .
C16 H16 1.04(3) .
C17 C18 1.367(4) .
C17 H17 0.94(3) .
C18 C19 1.401(3) .
C18 H18 0.96(3) .
C19 H19 0.98(3) .
C20 H20B 1.01(2) .
C20 H20A 1.03(2) .
C20 H20C 1.05(2) .

loop_
_geom_torsion_atom_site_label_1
_geom_torsion_atom_site_label_2
_geom_torsion_atom_site_label_3
_geom_torsion_atom_site_label_4
_geom_torsion
_geom_torsion_site_symmetry_1
_geom_torsion_site_symmetry_4
F2 K F1 B -98.69(16) 3_455 .
O K F1 B 38.65(16) . .
F3 K F1 B -124.5(2) 1_565 .
F3 K F1 B 135.20(16) 3 .
F1 K F1 B 139.84(16) 3 .
B K F1 B 146.66(14) 3 .
C5 K F1 B -166.60(16) 3 .
K K F1 B 146.75(14) 3 .
K K F1 B 137.20(17) 3_545 .
F2 K F1 K 124.11(4) 3_455 3_545
O K F1 K -98.56(4) . 3_545
F3 K F1 K 98.3(2) 1_565 3_545
F3 K F1 K -2.00(3) 3 3_545
F1 K F1 K 2.642(17) 3 3_545
B K F1 K 9.46(4) 3 3_545
C5 K F1 K 56.20(4) 3 3_545
K K F1 K 9.55(6) 3 3_545
F2 K O C1 118.36(19) 3_455 .
F1 K O C1 43.74(19) . .
F3 K O C1 -138.65(19) 1_565 .
F3 K O C1 -23.2(2) 3 .
F1 K O C1 -70.47(19) 3 .
B K O C1 -44.5(2) 3 .
C5 K O C1 -30.5(2) 3 .
K K O C1 -104.76(19) 3 .
K K O C1 9.05(19) 3_545 .
K F2 B F1 52.2(2) 3_445 .
K F2 B F3 -60.5(2) 3_445 .
K F2 B C4 177.17(10) 3_445 .
K F2 B K -8.7(3) 3_445 3_545
K F1 B F2 72.22(19) . .
K F1 B F2 -147.13(11) 3_545 .
K F1 B F3 -173.78(10) . .
K F1 B F3 -33.13(11) 3_545 .
K F1 B C4 -53.5(2) . .
K F1 B C4 87.12(12) 3_545 .
K F1 B K -140.66(15) . 3_545
K F3 B F2 -70.62(17) 1_545 .
K F3 B F2 149.26(10) 3_545 .
K F3 B F1 175.07(8) 1_545 .
K F3 B F1 34.94(11) 3_545 .
K F3 B C4 53.62(18) 1_545 .
K F3 B C4 -86.50(12) 3_545 .
K F3 B K 140.12(12) 1_545 3_545
K O C1 N1 99.2(2) . .
K O C1 C2 -82.9(2) . .
C13 N1 C1 O 8.0(2) . .
C13 N1 C1 C2 -170.00(13) . .
O C1 C2 C7 -114.88(16) . .
N1 C1 C2 C7 63.11(16) . .
O C1 C2 C6 121.12(16) . .
N1 C1 C2 C6 -60.89(16) . .
O C1 C2 C3 9.1(2) . .
N1 C1 C2 C3 -172.95(13) . .
C7 C2 C3 C4 -141.30(12) . .
C1 C2 C3 C4 99.53(14) . .
C6 C2 C3 C4 -16.37(15) . .
C2 C3 C4 C5 -10.85(15) . .
C2 C3 C4 B -137.67(13) . .
F2 B C4 C5 -174.61(12) . .
F1 B C4 C5 -52.20(17) . .
F3 B C4 C5 64.94(16) . .
K B C4 C5 8.60(13) 3_545 .
F2 B C4 C3 -53.65(18) . .
F1 B C4 C3 68.76(17) . .
F3 B C4 C3 -174.10(12) . .
K B C4 C3 129.56(11) 3_545 .
C3 C4 C5 C6 34.61(14) . .
B C4 C5 C6 162.19(12) . .
C3 C4 C5 K -136.11(9) . 3_545
B C4 C5 K -8.53(13) . 3_545
C4 C5 C6 C2 -45.58(14) . .
K C5 C6 C2 111.8(2) 3_545 .
C7 C2 C6 C5 162.04(12) . .
C1 C2 C6 C5 -79.31(14) . .
C3 C2 C6 C5 37.57(14) . .
C1 C2 C7 C8 -105.77(15) . .
C6 C2 C7 C8 14.4(2) . .
C3 C2 C7 C8 132.74(15) . .
C1 C2 C7 C12 71.34(17) . .
C6 C2 C7 C12 -168.46(14) . .
C3 C2 C7 C12 -50.16(18) . .
C12 C7 C8 C9 0.7(2) . .
C2 C7 C8 C9 177.81(14) . .
C7 C8 C9 C10 -0.5(2) . .
C8 C9 C10 C11 -0.2(3) . .
C9 C10 C11 C12 0.6(3) . .
C10 C11 C12 C7 -0.4(3) . .
C8 C7 C12 C11 -0.2(2) . .
C2 C7 C12 C11 -177.48(15) . .
C1 N1 C13 C14 136.02(15) . .
C1 N1 C13 C20 -95.17(18) . .
N1 C13 C14 C19 131.32(16) . .
C20 C13 C14 C19 5.4(2) . .
N1 C13 C14 C15 -50.36(19) . .
C20 C13 C14 C15 -176.24(14) . .
C19 C14 C15 C16 0.4(2) . .
C13 C14 C15 C16 -177.97(15) . .
C14 C15 C16 C17 0.7(3) . .
C15 C16 C17 C18 -0.6(3) . .
C16 C17 C18 C19 -0.5(3) . .
C15 C14 C19 C18 -1.6(2) . .
C13 C14 C19 C18 176.76(17) . .
C17 C18 C19 C14 1.6(3) . .
